data_7225043
loop_
_publ_author_name
'Sko\<repov\'a, Eli\<ska'
'Hu\<s\'ak, Michal'
'Ridvan, Lud\<ek'
'Tkadlecov\'a, Marcela'
'Havl\'i\<cek, Jaroslav'
'Du\<sek, Michal'

_publ_section_title
;
 Iodine salts of the pharmaceutical compound agomelatine: the effect of
 the symmetric H-bond on amide protonation
;
_journal_issue 24
_journal_name_full CrystEngComm
_journal_page_first 4518
_journal_paper_doi 10.1039/C6CE00304D
_journal_volume 18
_journal_year 2016
_chemical_formula_moiety 'C15 H17.50 I1.50 N1 O2'
_chemical_formula_sum 'C15 H17.5 I1.5 N O2'
_chemical_formula_weight 434.17
_chemical_name_systematic 'agomelatine hemitriiodide '
_space_group_IT_number 14
_symmetry_cell_setting monoclinic
_symmetry_space_group_name_Hall '-P 2ybc'
_symmetry_space_group_name_H-M 'P 1 21/c 1'
_atom_sites_solution_hydrogens difmap
_atom_sites_solution_primary other
_audit_update_record
;
2016-02-04 deposited with the CCDC.
2016-04-29 downloaded from the CCDC.
;
_cell_angle_alpha 90
_cell_angle_beta 92.551(4)
_cell_angle_gamma 90
_cell_formula_units_Z 4
_cell_length_a 9.4953(4)
_cell_length_b 7.4545(4)
_cell_length_c 23.2683(10)
_cell_measurement_reflns_used 5535
_cell_measurement_temperature 190
_cell_measurement_theta_max 77
_cell_measurement_theta_min 5
_cell_volume 1645.36(13)
_computing_cell_refinement 'CrysAlis, (Oxford Diffraction, 2002)'
_computing_data_collection 'Xcalibur, (Oxford Diffraction, 2002)'
_computing_data_reduction 'CrysAlis, (Oxford Diffraction, 2002)'
_computing_molecular_graphics 'CAMERON (Watkin et al., 1996)'
_computing_publication_material 'CRYSTALS (Betteridge et al., 2003)'
_computing_structure_refinement 'CRYSTALS (Betteridge et al., 2003)'
_computing_structure_solution 'Superflip (Palatinus & Chapuis, 2007)'
_diffrn_ambient_pressure 100
_diffrn_ambient_temperature 190
_diffrn_measured_fraction_theta_full 0.995
_diffrn_measured_fraction_theta_max 0.966
_diffrn_measurement_device Area
_diffrn_measurement_device_type 'Oxford Diffraction XCALIBUR'
_diffrn_measurement_method \w
_diffrn_radiation_monochromator graphite
_diffrn_radiation_type 'Cu K\a'
_diffrn_radiation_wavelength 1.54180
_diffrn_reflns_av_R_equivalents 0.041
_diffrn_reflns_limit_h_max 11
_diffrn_reflns_limit_h_min -11
_diffrn_reflns_limit_k_max 6
_diffrn_reflns_limit_k_min -9
_diffrn_reflns_limit_l_max 26
_diffrn_reflns_limit_l_min -29
_diffrn_reflns_number 7712
_diffrn_reflns_theta_full 67.669
_diffrn_reflns_theta_max 76.896
_diffrn_reflns_theta_min 4.661
_diffrn_standards_number 0
_exptl_absorpt_coefficient_mu 22.655
_exptl_absorpt_correction_T_max 0.02
_exptl_absorpt_correction_T_min 0.00
_exptl_absorpt_correction_type analytical
_exptl_absorpt_process_details
; 
 Analytical Absorption (De Meulenaer & Tompa, 1965) 
;
_exptl_crystal_colour red-brown
_exptl_crystal_density_diffrn 1.753
_exptl_crystal_density_method 'not measured'
_exptl_crystal_description needle
_exptl_crystal_F_000 840
_exptl_crystal_recrystallization_method 'Re-crystallisation from solvent: '
_exptl_crystal_size_max 0.785
_exptl_crystal_size_mid 0.185
_exptl_crystal_size_min 0.168
_refine_diff_density_max 1.41
_refine_diff_density_min -1.37
_refine_ls_extinction_coef 12(2)
_refine_ls_extinction_method 'Larson (1970), Equation 22'
_refine_ls_goodness_of_fit_ref 0.9861
_refine_ls_hydrogen_treatment constr
_refine_ls_matrix_type full
_refine_ls_number_parameters 179
_refine_ls_number_reflns 3355
_refine_ls_number_restraints 3
_refine_ls_R_factor_all 0.0480
_refine_ls_R_factor_gt 0.0450
_refine_ls_shift/su_max 0.0013640
_refine_ls_shift/su_mean 0.0000213
_refine_ls_structure_factor_coef Fsqd
_refine_ls_weighting_details
;
 Method= Modified Sheldrick 
 w=1/[\s^2^(F^2^) + ( 0.08P)^2^ + 5.09P] 
 ,where P=(max(Fo^2^,0) + 2Fc^2^)/3 
;
_refine_ls_weighting_scheme calc
_refine_ls_wR_factor_all 0.1345
_refine_ls_wR_factor_gt 0.1296
_refine_ls_wR_factor_ref 0.1345
_reflns_limit_h_max 11
_reflns_limit_h_min -11
_reflns_limit_k_max 9
_reflns_limit_k_min 0
_reflns_limit_l_max 29
_reflns_limit_l_min 0
_reflns_number_gt 3076
_reflns_number_total 3358
_reflns_threshold_expression I>2.0\s(I)
_oxford_diffrn_Wilson_B_factor 4.04
_oxford_diffrn_Wilson_scale 0.06
_oxford_refine_ls_r_factor_ref 0.0480
_oxford_refine_ls_scale 4.31(12)
_oxford_reflns_number_all 3355
_oxford_reflns_threshold_expression_ref I>-3.0\s(I)
_cod_data_source_file c6ce00304d2.cif
_cod_data_source_block 1
_cod_depositor_comments
;
The following automatic conversions were performed:

'_atom_sites_solution_primary' value 'Other' changed to 'other'
according to
/usr/data/users/saulius/crontab/automatic-downloads/rss-feeds/RSC/lib/dictionaries/cif_core.dic
dictionary named 'cif_core.dic' version 2.4.2 from 2011-04-26.

Automatic conversion script
Id: cif_fix_values 4268 2015-11-12 08:31:59Z antanas 

 Adding full bibliography for 7225043--7225045.cif.
;
_cod_original_sg_symbol_H-M 'P 21/c '
_cod_original_formula_sum 'C15 H17.50 I1.50 N1 O2'
_cod_database_code 7225043

loop_
_symmetry_equiv_pos_as_xyz
x,y,z
-x,-y,-z
x,-y+1/2,z+1/2
-x,y+1/2,-z+1/2

loop_
_atom_site_label
_atom_site_type_symbol
_atom_site_fract_x
_atom_site_fract_y
_atom_site_fract_z
_atom_site_U_iso_or_equiv
_atom_site_occupancy
_atom_site_adp_type
_atom_site_refinement_flags_posn
I1 I 0.5000 0.5000 0.5000 0.0482 1.0000 Uani S
I2 I 0.55858(4) 0.31881(7) 0.392277(18) 0.0613 1.0000 Uani .
O3 O 0.3754(4) 0.8647(6) 0.2627(2) 0.0562 1.0000 Uani .
C4 C 0.4686(7) 0.7280(12) 0.2820(4) 0.0706 1.0000 Uani .
C5 C 0.2456(5) 0.8724(7) 0.2851(2) 0.0387 1.0000 Uani .
C6 C 0.1549(6) 1.0043(7) 0.2598(2) 0.0436 1.0000 Uani .
C7 C 0.0230(6) 1.0218(7) 0.2781(2) 0.0412 1.0000 Uani .
C8 C -0.0291(5) 0.9127(7) 0.3224(2) 0.0351 1.0000 Uani .
C9 C -0.1674(6) 0.9310(8) 0.3407(2) 0.0462 1.0000 Uani .
C10 C -0.2160(6) 0.8209(9) 0.3824(3) 0.0492 1.0000 Uani .
C11 C -0.1286(6) 0.6882(8) 0.4068(2) 0.0446 1.0000 Uani .
C12 C 0.0083(5) 0.6653(7) 0.3912(2) 0.0356 1.0000 Uani .
C13 C 0.0615(5) 0.7793(6) 0.34745(19) 0.0321 1.0000 Uani .
C14 C 0.2010(5) 0.7628(6) 0.32803(19) 0.0328 1.0000 Uani .
C15 C 0.0971(6) 0.5176(7) 0.4180(2) 0.0386 1.0000 Uani .
C16 C 0.0954(6) 0.3500(7) 0.3803(2) 0.0391 1.0000 Uani .
N17 N 0.1880(5) 0.2111(6) 0.40524(19) 0.0417 1.0000 Uani .
C18 C 0.1528(6) 0.1024(7) 0.4461(2) 0.0391 1.0000 Uani .
O19 O 0.028033(10) 0.108279(10) 0.463417(10) 0.0483 1.0000 Uani .
C20 C 0.2601(7) -0.0260(8) 0.4711(3) 0.0519 1.0000 Uani .
H41 H 0.5541 0.7373 0.2614 0.1050 1.0000 Uiso R
H43 H 0.4889 0.7417 0.3227 0.1048 1.0000 Uiso R
H42 H 0.4242 0.6134 0.2745 0.1050 1.0000 Uiso R
H61 H 0.1856 1.0782 0.2312 0.0519 1.0000 Uiso R
H71 H -0.0352 1.1088 0.2612 0.0489 1.0000 Uiso R
H91 H -0.2256 1.0199 0.3246 0.0541 1.0000 Uiso R
H101 H -0.3076 0.8329 0.3949 0.0588 1.0000 Uiso R
H111 H -0.1634 0.6124 0.4346 0.0530 1.0000 Uiso R
H141 H 0.2617 0.6773 0.3446 0.0391 1.0000 Uiso R
H151 H 0.0600 0.4888 0.4548 0.0461 1.0000 Uiso R
H152 H 0.1936 0.5586 0.4232 0.0459 1.0000 Uiso R
H161 H 0.0003 0.3016 0.3760 0.0467 1.0000 Uiso R
H162 H 0.1304 0.3842 0.3430 0.0468 1.0000 Uiso R
H203 H 0.2360 -0.0600 0.5091 0.0774 1.0000 Uiso R
H202 H 0.3510 0.0302 0.4725 0.0774 1.0000 Uiso R
H201 H 0.2641 -0.1308 0.4477 0.0773 1.0000 Uiso R
H171 H 0.2755 0.2175 0.3986 0.0498 1.0000 Uiso R
H192 H 0.0000 0.0000 0.5000 0.0712 1.0000 Uiso RS

loop_
_atom_site_aniso_label
_atom_site_aniso_U_11
_atom_site_aniso_U_22
_atom_site_aniso_U_33
_atom_site_aniso_U_23
_atom_site_aniso_U_13
_atom_site_aniso_U_12
I1 0.0331(3) 0.0555(3) 0.0556(3) 0.0072(2) -0.00263(18) 0.00559(18)
I2 0.0509(3) 0.0742(3) 0.0591(3) -0.00269(18) 0.00739(17) 0.00654(18)
O3 0.044(2) 0.059(3) 0.067(3) 0.014(2) 0.0155(18) 0.0025(19)
C4 0.037(3) 0.087(5) 0.088(5) 0.022(4) 0.008(3) 0.014(3)
C5 0.039(2) 0.035(2) 0.041(2) 0.0005(19) -0.0025(19) -0.002(2)
C6 0.053(3) 0.035(3) 0.042(3) 0.0091(19) -0.003(2) -0.004(2)
C7 0.051(3) 0.031(2) 0.041(2) 0.0027(18) -0.011(2) 0.006(2)
C8 0.036(2) 0.032(2) 0.037(2) -0.0011(17) -0.0083(17) 0.0043(18)
C9 0.039(3) 0.050(3) 0.048(3) -0.007(2) -0.009(2) 0.012(2)
C10 0.034(2) 0.064(4) 0.049(3) -0.014(3) 0.002(2) 0.002(2)
C11 0.042(3) 0.054(3) 0.038(2) -0.005(2) 0.006(2) -0.007(2)
C12 0.040(2) 0.035(2) 0.032(2) -0.0042(17) -0.0034(17) -0.0054(19)
C13 0.036(2) 0.028(2) 0.032(2) -0.0031(16) -0.0072(16) -0.0003(17)
C14 0.033(2) 0.029(2) 0.036(2) 0.0026(17) -0.0058(16) 0.0000(17)
C15 0.049(3) 0.035(2) 0.032(2) 0.0025(17) -0.0019(19) -0.007(2)
C16 0.051(3) 0.028(2) 0.038(2) 0.0063(18) -0.003(2) -0.004(2)
N17 0.046(2) 0.035(2) 0.044(2) 0.0071(17) 0.0012(18) -0.0005(18)
C18 0.048(3) 0.030(2) 0.038(2) 0.0035(18) -0.0085(19) -0.004(2)
O19 0.051(2) 0.043(2) 0.050(2) 0.0143(17) -0.0011(16) -0.0063(17)
C20 0.068(4) 0.035(3) 0.051(3) 0.005(2) -0.012(3) 0.005(3)

loop_
_atom_type_symbol
_atom_type_scat_dispersion_real
_atom_type_scat_dispersion_imag
_atom_type_scat_Cromer_Mann_a1
_atom_type_scat_Cromer_Mann_b1
_atom_type_scat_Cromer_Mann_a2
_atom_type_scat_Cromer_Mann_b2
_atom_type_scat_Cromer_Mann_a3
_atom_type_scat_Cromer_Mann_b3
_atom_type_scat_Cromer_Mann_a4
_atom_type_scat_Cromer_Mann_b4
_atom_type_scat_Cromer_Mann_c
_atom_type_scat_source
C 0.0181 0.0091 2.3100 20.8439 1.0200 10.2075 1.5886 0.5687 0.8650 51.6512 0.2156 'International Tables Vol C 4.2.6.8 and 6.1.1.4'
H 0.0000 0.0000 0.4930 10.5109 0.3229 26.1257 0.1402 3.1424 0.0408 57.7998 0.0030 'International Tables Vol C 4.2.6.8 and 6.1.1.4'
N 0.0311 0.0180 12.2126 0.0057 3.1322 9.8933 2.0125 28.9975 1.1663 0.5826 -11.5290 'International Tables Vol C 4.2.6.8 and 6.1.1.4'
O 0.0492 0.0322 3.0485 13.2771 2.2868 5.7011 1.5463 0.3239 0.8670 32.9089 0.2508 'International Tables Vol C 4.2.6.8 and 6.1.1.4'
I -0.3257 6.8362 20.1472 4.3470 18.9949 0.3814 7.5138 27.7660 2.2735 66.8776 4.0712 'International Tables Vol C 4.2.6.8 and 6.1.1.4'

loop_
_geom_angle_atom_site_label_1
_geom_angle_site_symmetry_1
_geom_angle_atom_site_label_2
_geom_angle_atom_site_label_3
_geom_angle
_geom_angle_publ_flag
I2 2_666 I1 I2 179.996 yes
C4 . O3 C5 118.4(5) yes
O3 . C4 H41 108.7 no
O3 . C4 H43 109.3 no
H41 . C4 H43 110.2 no
O3 . C4 H42 108.7 no
H41 . C4 H42 110.2 no
H43 . C4 H42 109.7 no
O3 . C5 C6 114.5(5) yes
O3 . C5 C14 124.6(5) yes
C6 . C5 C14 120.9(5) yes
C5 . C6 C7 119.5(5) yes
C5 . C6 H61 120.6 no
C7 . C6 H61 119.9 no
C6 . C7 C8 122.2(5) yes
C6 . C7 H71 118.5 no
C8 . C7 H71 119.3 no
C7 . C8 C9 121.7(5) yes
C7 . C8 C13 118.3(4) yes
C9 . C8 C13 120.0(5) yes
C8 . C9 C10 120.5(5) yes
C8 . C9 H91 119.5 no
C10 . C9 H91 120.0 no
C9 . C10 C11 120.0(5) yes
C9 . C10 H101 120.9 no
C11 . C10 H101 119.1 no
C10 . C11 C12 122.1(5) yes
C10 . C11 H111 119.3 no
C12 . C11 H111 118.6 no
C11 . C12 C13 118.7(5) yes
C11 . C12 C15 120.0(5) yes
C13 . C12 C15 121.3(4) yes
C12 . C13 C8 118.7(4) yes
C12 . C13 C14 122.4(4) yes
C8 . C13 C14 119.0(4) yes
C13 . C14 C5 120.1(4) yes
C13 . C14 H141 119.7 no
C5 . C14 H141 120.3 no
C12 . C15 C16 111.7(4) yes
C12 . C15 H151 108.1 no
C16 . C15 H151 109.4 no
C12 . C15 H152 109.3 no
C16 . C15 H152 108.4 no
H151 . C15 H152 109.9 no
C15 . C16 N17 111.2(4) yes
C15 . C16 H161 110.5 no
N17 . C16 H161 108.5 no
C15 . C16 H162 107.5 no
N17 . C16 H162 108.3 no
H161 . C16 H162 110.8 no
C16 . N17 C18 124.0(5) yes
C16 . N17 H171 117.6 no
C18 . N17 H171 116.7 no
N17 . C18 O19 118.9(4) yes
N17 . C18 C20 119.3(5) yes
O19 . C18 C20 121.8(5) yes
C18 . O19 H192 116.0 no
C18 . C20 H203 110.0 no
C18 . C20 H202 109.2 no
H203 . C20 H202 109.6 no
C18 . C20 H201 110.2 no
H203 . C20 H201 109.2 no
H202 . C20 H201 108.6 no
O19 2_556 H192 O19 180.0 no

loop_
_geom_bond_atom_site_label_1
_geom_bond_atom_site_label_2
_geom_bond_site_symmetry_2
_geom_bond_distance
_geom_bond_publ_flag
I1 I2 2_666 2.9224(4) yes
I1 I2 . 2.9224(4) yes
O3 C4 . 1.410(8) yes
O3 C5 . 1.360(7) yes
C4 H41 . 0.964 no
C4 H43 . 0.964 no
C4 H42 . 0.964 no
C5 C6 . 1.416(7) yes
C5 C14 . 1.373(7) yes
C6 C7 . 1.347(8) yes
C6 H61 . 0.922 no
C7 C8 . 1.419(7) yes
C7 H71 . 0.929 no
C8 C9 . 1.405(7) yes
C8 C13 . 1.422(6) yes
C9 C10 . 1.367(9) yes
C9 H91 . 0.931 no
C10 C11 . 1.396(9) yes
C10 H101 . 0.934 no
C11 C12 . 1.376(7) yes
C11 H111 . 0.930 no
C12 C13 . 1.435(7) yes
C12 C15 . 1.505(7) yes
C13 C14 . 1.425(7) yes
C14 H141 . 0.931 no
C15 C16 . 1.526(7) yes
C15 H151 . 0.965 no
C15 H152 . 0.968 no
C16 N17 . 1.461(6) yes
C16 H161 . 0.973 no
C16 H162 . 0.977 no
N17 C18 . 1.304(7) yes
N17 H171 . 0.853 no
C18 O19 . 1.270(6) yes
C18 C20 . 1.497(7) yes
O19 H192 . 1.211 no
C20 H203 . 0.957 no
C20 H202 . 0.959 no
C20 H201 . 0.954 no
